data_2100925
loop_
_publ_author_name
'Pilati, T.'
'Demartin, F.'
'Cariati, F.'
'Bruni, S.'
'Gramaccioli, C. M.'

_publ_section_title
;
 Atomic thermal parameters and thermodynamic functions for chrysoberyl
 (BeAl~2~O~4~) from vibrational spectra and transfer of empirical force
 fields
;
_journal_issue 2
_journal_name_full 'Acta Crystallographica Section B'
_journal_page_first 216
_journal_page_last 222
_journal_paper_doi 10.1107/S0108768192011601
_journal_volume 49
_journal_year 1993
_chemical_formula_sum 'Al2 Be O4'
_space_group_IT_number 62
_space_group_name_Hall '-P 2ac 2n'
_space_group_name_H-M_alt 'P n m a'
_symmetry_cell_setting orthorhombic
_symmetry_space_group_name_Hall '-P 2ac 2n'
_symmetry_space_group_name_H-M 'P n m a'
_cell_angle_alpha 90
_cell_angle_beta 90
_cell_angle_gamma 90
_cell_formula_units_Z 4
_cell_length_a 9.4019(9)
_cell_length_b 5.4746(3)
_cell_length_c 4.4259(2)
_cell_volume 227.81(3)
_diffrn_radiation_type Mo
_diffrn_radiation_wavelength 0.71073
_exptl_crystal_density_diffrn 3.700
_exptl_crystal_density_meas 3.69
_cod_data_source_file cr0439.cif
_cod_data_source_block cr0439a
_cod_original_formula_sum 'Al2 Be1 O4'
_cod_database_code 2100925

loop_
_space_group_symop_id
_space_group_symop_operation_xyz
1 x,y,z
2 -x+1/2,-y,z+1/2
3 x+1/2,-y+1/2,-z+1/2
4 -x,y+1/2,-z
5 -x,-y,-z
6 x+1/2,y,-z+1/2
7 -x+1/2,y+1/2,z+1/2
8 x,-y+1/2,z

loop_
_atom_site_label
_atom_site_fract_x
_atom_site_fract_y
_atom_site_fract_z
Al(1) .0 .0 .0
Al(2) .27283(2) .25 -.00506(5)
Be .09280(10) .25 .4339(2)
O(1) .09034(5) .25 .78770(10)
O(2) .43300(4) .25 .24140(10)
O(3) .16329(3) .01543(6) .25688(8)

loop_
_geom_bond_atom_site_label_1
_geom_bond_atom_site_label_2
_geom_bond_distance
Al(1) O(1) 1.8650(10)
Al(1) O(2) 1.8920(10)
Al(1) O(3) 1.9120(10)
Al(2) O(1) 1.9450(10)
Al(2) O(2) 1.8600(10)
Al(2) O(3) 1.8930(10)
Al(2) O(3) 2.0130(10)
Be O(1) 1.5660(10)
Be O(2) 1.6910(10)
Be O(3) 1.6440(10)
